data_4074593
loop_
_publ_author_name
'Cummings, Sarah A.'
'Iimura, Masanori'
'Harlan, C. Jeff'
'Kwaan, Rebecca J.'
'Trieu, Isabelle Vu'
'Norton, Jack R.'
'Bridgewater, Brian M.'
'J\"akle, Frieder'
'Sundararaman, Anand'
'Tilset, Mats'

_publ_section_title
;
 An Estimate of the Reduction Potential of B(C6F5)3from Electrochemical
 Measurements on Related Mesityl Boranes
;
_journal_issue 7
_journal_name_full Organometallics
_journal_page_first 1565
_journal_paper_doi 10.1021/om050003q
_journal_volume 25
_journal_year 2006
_chemical_formula_sum 'C21 H11 B F10'
_chemical_formula_weight 464.11
_chemical_name_systematic
; 
 ? 
;
_space_group_IT_number 9
_symmetry_cell_setting monoclinic
_symmetry_space_group_name_Hall 'C -2yc'
_symmetry_space_group_name_H-M 'C 1 c 1'
_atom_sites_solution_hydrogens geom
_atom_sites_solution_primary direct
_atom_sites_solution_secondary difmap
_audit_creation_method SHELXL-97
_cell_angle_alpha 90.00
_cell_angle_beta 116.153(14)
_cell_angle_gamma 90.00
_cell_formula_units_Z 4
_cell_length_a 13.877(10)
_cell_length_b 20.404(10)
_cell_length_c 7.706(5)
_cell_measurement_temperature 233(2)
_cell_volume 1959(2)
_computing_cell_refinement 'Bruker SMART'
_computing_data_collection 'Bruker SMART'
_computing_data_reduction 'Bruker SHELXTL'
_computing_molecular_graphics 'Bruker SHELXTL'
_computing_publication_material 'Bruker SHELXTL'
_computing_structure_refinement 'SHELXL-97 (Sheldrick, 1997)'
_computing_structure_solution 'SHELXS-97 (Sheldrick, 1990)'
_diffrn_ambient_temperature 233(2)
_diffrn_measured_fraction_theta_full 0.862
_diffrn_measured_fraction_theta_max 0.862
_diffrn_measurement_device_type 'CCD area detector'
_diffrn_measurement_method 'phi and omega scans'
_diffrn_radiation_monochromator graphite
_diffrn_radiation_source 'fine-focus sealed tube'
_diffrn_radiation_type MoK\a
_diffrn_radiation_wavelength 0.71073
_diffrn_reflns_av_R_equivalents 0.0324
_diffrn_reflns_av_sigmaI/netI 0.0242
_diffrn_reflns_limit_h_max 17
_diffrn_reflns_limit_h_min -18
_diffrn_reflns_limit_k_max 23
_diffrn_reflns_limit_k_min -9
_diffrn_reflns_limit_l_max 10
_diffrn_reflns_limit_l_min -10
_diffrn_reflns_number 4733
_diffrn_reflns_theta_full 28.04
_diffrn_reflns_theta_max 28.04
_diffrn_reflns_theta_min 1.92
_exptl_absorpt_coefficient_mu 0.157
_exptl_absorpt_correction_T_max 0.9398
_exptl_absorpt_correction_T_min 0.8979
_exptl_absorpt_correction_type none
_exptl_crystal_density_diffrn 1.574
_exptl_crystal_density_method 'not measured'
_exptl_crystal_F_000 928
_exptl_crystal_size_max 0.70
_exptl_crystal_size_mid 0.40
_exptl_crystal_size_min 0.40
_refine_diff_density_max 0.151
_refine_diff_density_min -0.152
_refine_diff_density_rms 0.037
_refine_ls_abs_structure_details 'Flack H D (1983), Acta Cryst. A39, 876-881'
_refine_ls_abs_structure_Flack 0.0(5)
_refine_ls_extinction_coef 0.0008(8)
_refine_ls_extinction_expression Fc^*^=kFc[1+0.001xFc^2^\l^3^/sin(2\q)]^-1/4^
_refine_ls_extinction_method SHELXL
_refine_ls_goodness_of_fit_ref 1.058
_refine_ls_hydrogen_treatment mixed
_refine_ls_matrix_type full
_refine_ls_number_parameters 294
_refine_ls_number_reflns 3780
_refine_ls_number_restraints 2
_refine_ls_restrained_S_all 1.058
_refine_ls_R_factor_all 0.0423
_refine_ls_R_factor_gt 0.0393
_refine_ls_shift/su_max 0.460
_refine_ls_shift/su_mean 0.019
_refine_ls_structure_factor_coef Fsqd
_refine_ls_weighting_details 'calc w=1/[\s^2^(Fo^2^)+(0.0739P)^2^+0.2665P] where P=(Fo^2^+2Fc^2^)/3'
_refine_ls_weighting_scheme calc
_refine_ls_wR_factor_gt 0.1089
_refine_ls_wR_factor_ref 0.1117
_reflns_number_gt 3487
_reflns_number_total 3780
_reflns_threshold_expression >2sigma(I)
_cod_data_source_file om050003qsi20041222_062932.cif
_cod_data_source_block smalls10
_cod_depositor_comments
;
The following automatic conversions were performed:

'_symmetry_cell_setting' value 'Monoclinic' changed to 'monoclinic'
according to /home/saulius/struct/CIF-dictionaries/cif_core.dic
dictionary named 'cif_core.dic' version 2.4.1 from 2010-06-29.

Automatic conversion script
Id: cif_fix_values 1715 2011-07-08 13:25:40Z adriana 
;
_cod_original_sg_symbol_H-M Cc
_cod_database_code 4074593

loop_
_symmetry_equiv_pos_as_xyz
'x, y, z'
'x, -y, z+1/2'
'x+1/2, y+1/2, z'
'x+1/2, -y+1/2, z+1/2'

loop_
_atom_site_label
_atom_site_type_symbol
_atom_site_fract_x
_atom_site_fract_y
_atom_site_fract_z
_atom_site_U_iso_or_equiv
_atom_site_adp_type
_atom_site_occupancy
_atom_site_symmetry_multiplicity
_atom_site_calc_flag
_atom_site_refinement_flags
B B 1.06907(17) 0.65268(11) 0.7252(3) 0.0426(4) Uani 1 1 d .
C11 C 1.18218(15) 0.62742(10) 0.8724(3) 0.0433(4) Uani 1 1 d .
C12 C 1.25022(17) 0.59356(11) 0.8124(3) 0.0496(4) Uani 1 1 d .
C13 C 1.35176(19) 0.57372(13) 0.9506(4) 0.0577(5) Uani 1 1 d .
H13A H 1.3963 0.5500 0.9099 0.069 Uiso 1 1 calc R
C14 C 1.38853(16) 0.58776(12) 1.1441(3) 0.0562(5) Uani 1 1 d .
C15 C 1.32030(17) 0.62094(12) 1.2025(3) 0.0538(5) Uani 1 1 d .
H15A H 1.3439 0.6306 1.3343 0.065 Uiso 1 1 calc R
C16 C 1.21798(16) 0.64017(11) 1.0706(3) 0.0469(4) Uani 1 1 d .
C21 C 0.96446(15) 0.61914(10) 0.7201(3) 0.0469(4) Uani 1 1 d .
C22 C 0.95235(17) 0.55229(12) 0.7209(3) 0.0578(5) Uani 1 1 d .
C23 C 0.8624(2) 0.52271(14) 0.7247(4) 0.0717(7) Uani 1 1 d .
C24 C 0.78339(19) 0.56121(16) 0.7326(4) 0.0732(8) Uani 1 1 d .
C25 C 0.7918(2) 0.62716(16) 0.7322(4) 0.0686(7) Uani 1 1 d .
C26 C 0.88039(17) 0.65569(12) 0.7244(3) 0.0546(5) Uani 1 1 d .
C31 C 1.05389(15) 0.71210(10) 0.5880(3) 0.0434(4) Uani 1 1 d .
C32 C 1.12111(16) 0.76675(11) 0.6432(3) 0.0518(5) Uani 1 1 d .
C33 C 1.10554(19) 0.82111(12) 0.5288(4) 0.0582(5) Uani 1 1 d .
C34 C 1.02030(18) 0.82210(12) 0.3473(3) 0.0558(5) Uani 1 1 d .
C35 C 0.95179(18) 0.76957(13) 0.2846(3) 0.0568(5) Uani 1 1 d .
C36 C 0.96833(17) 0.71661(11) 0.4028(3) 0.0502(5) Uani 1 1 d .
C42 C 1.2132(3) 0.57495(17) 0.6035(4) 0.0742(7) Uani 1 1 d .
H42A H 1.2053 0.5277 0.5902 0.111 Uiso 1 1 calc R
H42B H 1.2657 0.5895 0.5607 0.111 Uiso 1 1 calc R
H42C H 1.1447 0.5957 0.5253 0.111 Uiso 1 1 calc R
C44 C 1.5007(2) 0.56770(18) 1.2923(5) 0.0787(8) Uani 1 1 d .
H44A H 1.5328 0.5392 1.2315 0.118 Uiso 1 1 calc R
H44B H 1.4958 0.5446 1.3983 0.118 Uiso 1 1 calc R
H44C H 1.5448 0.6065 1.3415 0.118 Uiso 1 1 calc R
C46 C 1.1470(2) 0.67631(14) 1.1411(3) 0.0655(6) Uani 1 1 d .
H46A H 1.1905 0.6937 1.2693 0.098 Uiso 1 1 calc R
H46B H 1.0939 0.6464 1.1458 0.098 Uiso 1 1 calc R
H46C H 1.1111 0.7121 1.0534 0.098 Uiso 1 1 calc R
F22 F 1.02723(13) 0.51213(8) 0.7088(3) 0.0787(5) Uani 1 1 d .
F23 F 0.85429(17) 0.45751(10) 0.7216(4) 0.1111(8) Uani 1 1 d .
F24 F 0.69817(15) 0.53282(13) 0.7396(4) 0.1122(8) Uani 1 1 d .
F25 F 0.71436(15) 0.66541(12) 0.7388(4) 0.1007(7) Uani 1 1 d .
F26 F 0.88504(12) 0.72158(7) 0.7264(3) 0.0723(4) Uani 1 1 d .
F32 F 1.20456(12) 0.76873(8) 0.8210(2) 0.0795(5) Uani 1 1 d .
F33 F 1.17031(14) 0.87269(9) 0.5901(3) 0.0852(5) Uani 1 1 d .
F34 F 1.00340(13) 0.87451(9) 0.2337(3) 0.0787(5) Uani 1 1 d .
F35 F 0.86828(15) 0.77076(10) 0.1067(2) 0.0914(6) Uani 1 1 d .
F36 F 0.90019(12) 0.66631(8) 0.3328(2) 0.0750(5) Uani 1 1 d .

loop_
_atom_site_aniso_label
_atom_site_aniso_U_11
_atom_site_aniso_U_22
_atom_site_aniso_U_33
_atom_site_aniso_U_23
_atom_site_aniso_U_13
_atom_site_aniso_U_12
B 0.0427(10) 0.0410(12) 0.0420(10) -0.0008(8) 0.0167(8) -0.0003(8)
C11 0.0422(9) 0.0452(11) 0.0419(9) 0.0028(7) 0.0180(7) -0.0025(7)
C12 0.0523(10) 0.0481(12) 0.0513(10) 0.0045(8) 0.0255(9) 0.0036(8)
C13 0.0512(11) 0.0611(14) 0.0669(13) 0.0088(10) 0.0317(10) 0.0093(9)
C14 0.0404(10) 0.0611(14) 0.0599(12) 0.0122(9) 0.0155(9) 0.0026(8)
C15 0.0496(11) 0.0595(14) 0.0456(10) 0.0038(8) 0.0149(8) -0.0020(9)
C16 0.0456(9) 0.0490(12) 0.0439(10) 0.0007(8) 0.0175(8) -0.0015(8)
C21 0.0431(9) 0.0439(12) 0.0460(9) 0.0061(8) 0.0127(7) -0.0032(7)
C22 0.0468(10) 0.0489(14) 0.0630(12) 0.0132(9) 0.0108(9) 0.0012(9)
C23 0.0624(14) 0.0527(16) 0.0793(16) 0.0199(12) 0.0123(12) -0.0135(11)
C24 0.0441(11) 0.085(2) 0.0785(16) 0.0244(13) 0.0160(10) -0.0153(11)
C25 0.0459(11) 0.082(2) 0.0772(16) 0.0138(12) 0.0268(11) -0.0009(11)
C26 0.0479(11) 0.0540(14) 0.0594(11) 0.0113(9) 0.0215(9) -0.0001(9)
C31 0.0410(9) 0.0423(11) 0.0439(9) 0.0033(7) 0.0160(7) 0.0009(7)
C32 0.0432(10) 0.0575(14) 0.0490(11) 0.0034(9) 0.0151(8) -0.0065(8)
C33 0.0520(11) 0.0510(13) 0.0741(14) 0.0084(10) 0.0302(10) -0.0063(9)
C34 0.0530(11) 0.0568(14) 0.0649(13) 0.0206(10) 0.0325(10) 0.0110(9)
C35 0.0526(11) 0.0628(15) 0.0469(11) 0.0130(9) 0.0144(9) 0.0076(9)
C36 0.0488(10) 0.0500(13) 0.0457(10) 0.0003(8) 0.0154(8) -0.0017(8)
C42 0.0809(16) 0.089(2) 0.0562(13) -0.0009(12) 0.0338(12) 0.0208(15)
C44 0.0461(12) 0.099(2) 0.0767(17) 0.0204(15) 0.0138(11) 0.0111(13)
C46 0.0580(12) 0.0813(18) 0.0537(12) -0.0092(11) 0.0214(10) 0.0121(12)
F22 0.0679(9) 0.0451(9) 0.1113(13) 0.0080(7) 0.0288(8) 0.0022(6)
F23 0.0888(12) 0.0618(13) 0.156(2) 0.0252(12) 0.0298(13) -0.0278(10)
F24 0.0597(10) 0.1291(19) 0.1384(17) 0.0391(14) 0.0350(10) -0.0292(10)
F25 0.0635(9) 0.1108(16) 0.1470(18) 0.0179(13) 0.0640(11) 0.0100(9)
F26 0.0667(8) 0.0553(9) 0.1083(12) 0.0066(7) 0.0509(8) 0.0063(6)
F32 0.0682(9) 0.0778(11) 0.0621(8) 0.0109(7) 0.0008(7) -0.0298(8)
F33 0.0790(10) 0.0644(11) 0.1018(12) 0.0113(8) 0.0304(9) -0.0273(8)
F34 0.0775(10) 0.0725(11) 0.0914(11) 0.0406(8) 0.0420(9) 0.0127(7)
F35 0.0837(11) 0.1030(13) 0.0551(8) 0.0279(8) 0.0010(7) -0.0045(10)
F36 0.0738(9) 0.0651(9) 0.0553(7) 0.0016(6) 0.0004(6) -0.0207(7)

loop_
_atom_type_symbol
_atom_type_description
_atom_type_scat_dispersion_real
_atom_type_scat_dispersion_imag
_atom_type_scat_source
C C 0.0033 0.0016 'International Tables Vol C Tables 4.2.6.8 and 6.1.1.4'
H H 0.0000 0.0000 'International Tables Vol C Tables 4.2.6.8 and 6.1.1.4'
B B 0.0013 0.0007 'International Tables Vol C Tables 4.2.6.8 and 6.1.1.4'
F F 0.0171 0.0103 'International Tables Vol C Tables 4.2.6.8 and 6.1.1.4'

loop_
_geom_angle_atom_site_label_1
_geom_angle_atom_site_label_2
_geom_angle_atom_site_label_3
_geom_angle
C31 B C11 122.67(17)
C31 B C21 117.94(17)
C11 B C21 119.32(18)
C12 C11 C16 118.83(18)
C12 C11 B 121.97(18)
C16 C11 B 119.19(17)
C13 C12 C11 119.3(2)
C13 C12 C42 119.7(2)
C11 C12 C42 120.9(2)
C14 C13 C12 122.1(2)
C13 C14 C15 118.16(19)
C13 C14 C44 121.6(2)
C15 C14 C44 120.3(2)
C16 C15 C14 121.5(2)
C15 C16 C11 120.03(19)
C15 C16 C46 119.5(2)
C11 C16 C46 120.45(18)
C22 C21 C26 115.13(19)
C22 C21 B 122.62(19)
C26 C21 B 122.18(19)
F22 C22 C21 120.0(2)
F22 C22 C23 117.3(2)
C21 C22 C23 122.7(2)
F23 C23 C24 120.6(3)
F23 C23 C22 119.9(3)
C24 C23 C22 119.5(3)
F24 C24 C25 120.6(3)
F24 C24 C23 119.4(3)
C25 C24 C23 119.9(2)
F25 C25 C24 120.4(2)
F25 C25 C26 119.7(3)
C24 C25 C26 119.8(3)
F26 C26 C25 117.3(2)
F26 C26 C21 119.81(19)
C25 C26 C21 122.9(2)
C32 C31 C36 114.27(18)
C32 C31 B 122.83(17)
C36 C31 B 122.82(18)
F32 C32 C33 116.7(2)
F32 C32 C31 119.54(18)
C33 C32 C31 123.71(19)
F33 C33 C32 121.4(2)
F33 C33 C34 119.5(2)
C32 C33 C34 119.1(2)
F34 C34 C35 120.0(2)
F34 C34 C33 120.1(2)
C35 C34 C33 119.85(19)
F35 C35 C36 120.5(2)
F35 C35 C34 119.7(2)
C36 C35 C34 119.77(19)
F36 C36 C35 117.20(19)
F36 C36 C31 119.45(18)
C35 C36 C31 123.3(2)

loop_
_geom_bond_atom_site_label_1
_geom_bond_atom_site_label_2
_geom_bond_distance
B C31 1.561(3)
B C11 1.564(3)
B C21 1.590(3)
C11 C12 1.403(3)
C11 C16 1.406(3)
C12 C13 1.400(3)
C12 C42 1.506(4)
C13 C14 1.377(4)
C14 C15 1.391(4)
C14 C44 1.526(3)
C15 C16 1.390(3)
C16 C46 1.510(3)
C21 C22 1.375(3)
C21 C26 1.397(3)
C22 F22 1.358(3)
C22 C23 1.399(4)
C23 F23 1.334(4)
C23 C24 1.372(5)
C24 F24 1.339(3)
C24 C25 1.351(5)
C25 F25 1.347(3)
C25 C26 1.386(3)
C26 F26 1.346(3)
C31 C32 1.395(3)
C31 C36 1.401(3)
C32 F32 1.349(3)
C32 C33 1.373(3)
C33 F33 1.328(3)
C33 C34 1.378(4)
C34 F34 1.336(3)
C34 C35 1.372(4)
C35 F35 1.350(3)
C35 C36 1.366(3)
C36 F36 1.337(3)

loop_
_cod_related_entry_id
_cod_related_entry_database
_cod_related_entry_code
1 ChemSpider 21152339
